data_4037060
loop_
_publ_author_name
'Upadhyay, Gourav M.'
'Talele, Harish R.'
'Bedekar, Ashutosh V.'

_publ_section_title
;
 Synthesis and Photophysical Properties of Aza[n]helicenes.
;
_journal_issue 17
_journal_name_full 'The Journal of organic chemistry'
_journal_page_first 7751
_journal_page_last 7759
_journal_paper_doi 10.1021/acs.joc.6b01395
_journal_volume 81
_journal_year 2016
_chemical_formula_moiety 'C40 H29 N'
_chemical_formula_sum 'C40 H29 N'
_chemical_formula_weight 523.64
_space_group_crystal_system monoclinic
_space_group_IT_number 14
_space_group_name_Hall '-P 2ybc'
_space_group_name_H-M_alt 'P 1 21/c 1'
_atom_sites_solution_hydrogens geom
_atom_sites_solution_primary direct
_atom_sites_solution_secondary difmap
_audit_creation_date 2014-09-14
_audit_creation_method
;
  Olex2 1.2-ac2
  (compiled Nov  7 2012 10:32:32, GUI svn.r4372)
;
_cell_angle_alpha 90.00
_cell_angle_beta 101.1119(17)
_cell_angle_gamma 90.00
_cell_formula_units_Z 8
_cell_length_a 31.2176(6)
_cell_length_b 7.90971(14)
_cell_length_c 22.4566(4)
_cell_measurement_reflns_used 12896
_cell_measurement_temperature 150.00(10)
_cell_measurement_theta_max 75.3270
_cell_measurement_theta_min 3.8190
_cell_volume 5441.08(17)
_computing_cell_refinement
;
CrysAlisPro, Agilent Technologies,
Version 1.171.36.28 (release 01-02-2013 CrysAlis171 .NET)
(compiled Feb  1 2013,16:14:44)
;
_computing_data_collection
;
CrysAlisPro, Agilent Technologies,
Version 1.171.36.28 (release 01-02-2013 CrysAlis171 .NET)
(compiled Feb  1 2013,16:14:44)
;
_computing_data_reduction
;
CrysAlisPro, Agilent Technologies,
Version 1.171.36.28 (release 01-02-2013 CrysAlis171 .NET)
(compiled Feb  1 2013,16:14:44)
;
_computing_molecular_graphics
;
O. V. Dolomanov, L. J. Bourhis, R. J. Gildea, J. A. K. Howard and H. Puschmann,
OLEX2: a complete structure solution, refinement and analysis program.
J. Appl. Cryst. (2009). 42, 339-341.
;
_computing_publication_material
;
O. V. Dolomanov, L. J. Bourhis, R. J. Gildea, J. A. K. Howard and H. Puschmann,
OLEX2: a complete structure solution, refinement and analysis program.
J. Appl. Cryst. (2009). 42, 339-341.
;
_computing_structure_refinement
;
SHELXL, G.M. Sheldrick, Acta Cryst.
(2008). A64, 112-122
;
_computing_structure_solution
;
SHELXS, G.M. Sheldrick, Acta Cryst.
(2008). A64, 112-122
;
_diffrn_ambient_temperature 150.00(10)
_diffrn_detector_area_resol_mean 8.0851
_diffrn_measured_fraction_theta_full 1.0000
_diffrn_measured_fraction_theta_max 1.0000
_diffrn_measurement_details
;
#__ type_ start__ end____ width___ exp.time_
  1 omega  -92.00  -47.00   1.0000    1.0000
omega____ theta____ kappa____ phi______ frames
    -      -26.0714  124.0000   35.0000 45

#__ type_ start__ end____ width___ exp.time_
  2 omega  -50.00   53.00   1.0000    1.0000
omega____ theta____ kappa____ phi______ frames
    -      -26.0714   38.0000 -180.0000 103

#__ type_ start__ end____ width___ exp.time_
  3 omega  -49.00  -23.00   1.0000    1.0000
omega____ theta____ kappa____ phi______ frames
    -      -26.0714  -57.0000 -180.0000 26

#__ type_ start__ end____ width___ exp.time_
  4 omega  -97.00  -59.00   1.0000    1.0000
omega____ theta____ kappa____ phi______ frames
    -      -26.0714  -57.0000 -180.0000 38

#__ type_ start__ end____ width___ exp.time_
  5 omega   59.00  100.00   1.0000    1.0000
omega____ theta____ kappa____ phi______ frames
    -       26.0714  178.0000  120.0000 41

#__ type_ start__ end____ width___ exp.time_
  6 omega  -46.00    1.00   1.0000    3.6200
omega____ theta____ kappa____ phi______ frames
    -      -72.5000   32.0000  -60.0000 47

#__ type_ start__ end____ width___ exp.time_
  7 omega  -42.00    5.00   1.0000    3.6200
omega____ theta____ kappa____ phi______ frames
    -      -72.5000   32.0000  150.0000 47

#__ type_ start__ end____ width___ exp.time_
  8 omega -130.00  -42.00   1.0000    3.6200
omega____ theta____ kappa____ phi______ frames
    -      -72.5000  -64.0000 -180.0000 88

#__ type_ start__ end____ width___ exp.time_
  9 omega  -44.00   -1.00   1.0000    3.6200
omega____ theta____ kappa____ phi______ frames
    -      -72.5000   32.0000 -180.0000 43

#__ type_ start__ end____ width___ exp.time_
 10 omega -139.00 -113.00   1.0000    3.6200
omega____ theta____ kappa____ phi______ frames
    -      -72.5000 -104.0000  -30.0000 26

#__ type_ start__ end____ width___ exp.time_
 11 omega -110.00    4.00   1.0000    3.6200
omega____ theta____ kappa____ phi______ frames
    -      -72.5000   77.0000  -30.0000 114

#__ type_ start__ end____ width___ exp.time_
 12 omega -107.00  -79.00   1.0000    3.6200
omega____ theta____ kappa____ phi______ frames
    -      -72.5000 -104.0000  -30.0000 28

#__ type_ start__ end____ width___ exp.time_
 13 omega   33.00   59.00   1.0000    3.6200
omega____ theta____ kappa____ phi______ frames
    -       75.0357 -111.0000 -180.0000 26

#__ type_ start__ end____ width___ exp.time_
 14 omega   71.00   97.00   1.0000    3.6200
omega____ theta____ kappa____ phi______ frames
    -       75.0357 -111.0000 -180.0000 26

#__ type_ start__ end____ width___ exp.time_
 15 omega   17.00   68.00   1.0000    3.6200
omega____ theta____ kappa____ phi______ frames
    -       75.0357  -92.0000   30.0000 51

#__ type_ start__ end____ width___ exp.time_
 16 omega   46.00   80.00   1.0000    3.6200
omega____ theta____ kappa____ phi______ frames
    -      124.0000  -43.0000    0.0000 34

#__ type_ start__ end____ width___ exp.time_
 17 omega  101.00  155.00   1.0000    3.6200
omega____ theta____ kappa____ phi______ frames
    -      124.0000  104.0000   30.0000 54

#__ type_ start__ end____ width___ exp.time_
 18 omega   67.00   93.00   1.0000    3.6200
omega____ theta____ kappa____ phi______ frames
    -      124.0000  -21.0000   60.0000 26

#__ type_ start__ end____ width___ exp.time_
 19 omega   78.00  107.00   1.0000    3.6200
omega____ theta____ kappa____ phi______ frames
    -      124.0000  -89.0000    0.0000 29

#__ type_ start__ end____ width___ exp.time_
 20 omega   59.00   85.00   1.0000    3.6200
omega____ theta____ kappa____ phi______ frames
    -      124.0000   17.0000   10.9359 26

#__ type_ start__ end____ width___ exp.time_
 21 omega   60.00   85.00   1.0000    3.6200
omega____ theta____ kappa____ phi______ frames
    -      124.0000  -54.0000   30.0000 25

#__ type_ start__ end____ width___ exp.time_
 22 omega  110.00  155.00   1.0000    3.6200
omega____ theta____ kappa____ phi______ frames
    -      124.0000  104.0000 -180.0000 45

#__ type_ start__ end____ width___ exp.time_
 23 omega   61.00  104.00   1.0000    3.6200
omega____ theta____ kappa____ phi______ frames
    -      124.0000  -54.0000  120.0000 43

#__ type_ start__ end____ width___ exp.time_
 24 omega   49.00   82.00   1.0000    3.6200
omega____ theta____ kappa____ phi______ frames
    -      124.0000  -32.0000   90.0000 33

#__ type_ start__ end____ width___ exp.time_
 25 omega  128.00  154.00   1.0000    3.6200
omega____ theta____ kappa____ phi______ frames
    -      124.0000  104.0000   90.0000 26

#__ type_ start__ end____ width___ exp.time_
 26 omega   57.00   86.00   1.0000    3.6200
omega____ theta____ kappa____ phi______ frames
    -      124.0000  -43.0000 -120.0000 29

#__ type_ start__ end____ width___ exp.time_
 27 omega   72.00   98.00   1.0000    3.6200
omega____ theta____ kappa____ phi______ frames
    -      124.0000 -103.0000 -146.0000 26

#__ type_ start__ end____ width___ exp.time_
 28 omega   74.00  100.00   1.0000    3.6200
omega____ theta____ kappa____ phi______ frames
    -      124.0000 -104.0000  -90.0000 26

#__ type_ start__ end____ width___ exp.time_
 29 omega   46.00   89.00   1.0000    3.6200
omega____ theta____ kappa____ phi______ frames
    -      124.0000  -43.0000  -90.0000 43

#__ type_ start__ end____ width___ exp.time_
 30 omega  119.00  154.00   1.0000    3.6200
omega____ theta____ kappa____ phi______ frames
    -      124.0000   65.0000  -30.0000 35

#__ type_ start__ end____ width___ exp.time_
 31 omega   50.00   89.00   1.0000    3.6200
omega____ theta____ kappa____ phi______ frames
    -      124.0000  -32.0000  -90.0000 39

#__ type_ start__ end____ width___ exp.time_
 32 omega   99.00  154.00   1.0000    3.6200
omega____ theta____ kappa____ phi______ frames
    -      124.0000  -89.0000 -120.0000 55

#__ type_ start__ end____ width___ exp.time_
 33 omega   50.00   89.00   1.0000    3.6200
omega____ theta____ kappa____ phi______ frames
    -      124.0000  -32.0000  150.0000 39

#__ type_ start__ end____ width___ exp.time_
 34 omega   46.00   91.00   1.0000    3.6200
omega____ theta____ kappa____ phi______ frames
    -      124.0000  -43.0000   30.0000 45

#__ type_ start__ end____ width___ exp.time_
 35 omega   55.00  113.00   1.0000    3.6200
omega____ theta____ kappa____ phi______ frames
    -      124.0000 -104.0000 -120.0000 58

#__ type_ start__ end____ width___ exp.time_
 36 omega   53.00   78.00   1.0000    3.6200
omega____ theta____ kappa____ phi______ frames
    -      124.0000  -32.0000  120.0000 25

#__ type_ start__ end____ width___ exp.time_
 37 omega   56.00   98.00   1.0000    3.6200
omega____ theta____ kappa____ phi______ frames
    -      124.0000  -54.0000 -150.0000 42

#__ type_ start__ end____ width___ exp.time_
 38 omega   66.00  111.00   1.0000    3.6200
omega____ theta____ kappa____ phi______ frames
    -      124.0000 -104.0000  150.0000 45

#__ type_ start__ end____ width___ exp.time_
 39 omega   64.00   89.00   1.0000    3.6200
omega____ theta____ kappa____ phi______ frames
    -      124.0000  -32.0000   30.0000 25

#__ type_ start__ end____ width___ exp.time_
 40 omega  146.00  178.00   1.0000    3.6200
omega____ theta____ kappa____ phi______ frames
    -      124.0000  138.0000   60.0000 32

#__ type_ start__ end____ width___ exp.time_
 41 omega   75.00  100.00   1.0000    3.6200
omega____ theta____ kappa____ phi______ frames
    -      124.0000  -54.0000 -180.0000 25

#__ type_ start__ end____ width___ exp.time_
 42 omega   43.00   68.00   1.0000    3.6200
omega____ theta____ kappa____ phi______ frames
    -      124.0000  -21.0000    0.0000 25

#__ type_ start__ end____ width___ exp.time_
 43 omega   67.00  107.00   1.0000    3.6200
omega____ theta____ kappa____ phi______ frames
    -      124.0000 -104.0000    0.0000 40

#__ type_ start__ end____ width___ exp.time_
 44 omega  132.00  158.00   1.0000    3.6200
omega____ theta____ kappa____ phi______ frames
    -      124.0000   17.0000   10.9359 26

#__ type_ start__ end____ width___ exp.time_
 45 omega  111.00  136.00   1.0000    3.6200
omega____ theta____ kappa____ phi______ frames
    -      124.0000   65.0000 -120.0000 25

#__ type_ start__ end____ width___ exp.time_
 46 omega   92.00  177.00   1.0000    3.6200
omega____ theta____ kappa____ phi______ frames
    -      124.0000   54.0000   30.0000 85

#__ type_ start__ end____ width___ exp.time_
 47 omega  124.00  178.00   1.0000    3.6200
omega____ theta____ kappa____ phi______ frames
    -      124.0000   26.0000  -12.3951 54

#__ type_ start__ end____ width___ exp.time_
 48 omega   56.00  118.00   1.0000    3.6200
omega____ theta____ kappa____ phi______ frames
    -      124.0000   26.0000  -12.3951 62
;
_diffrn_measurement_device_type 'Xcalibur, Eos, Gemini'
_diffrn_measurement_method '\w scans'
_diffrn_orient_matrix_UB_11 -0.0499766000
_diffrn_orient_matrix_UB_12 -0.0185731000
_diffrn_orient_matrix_UB_13 -0.0092891000
_diffrn_orient_matrix_UB_21 0.0037499000
_diffrn_orient_matrix_UB_22 -0.1858596000
_diffrn_orient_matrix_UB_23 -0.0189011000
_diffrn_orient_matrix_UB_31 0.0042479000
_diffrn_orient_matrix_UB_32 -0.0553415000
_diffrn_orient_matrix_UB_33 0.0666379000
_diffrn_radiation_monochromator graphite
_diffrn_radiation_type 'Cu K\a'
_diffrn_radiation_wavelength 1.5418
_diffrn_reflns_av_R_equivalents 0.0505
_diffrn_reflns_av_unetI/netI 0.0504
_diffrn_reflns_limit_h_max 39
_diffrn_reflns_limit_h_min -38
_diffrn_reflns_limit_k_max 9
_diffrn_reflns_limit_k_min -9
_diffrn_reflns_limit_l_max 28
_diffrn_reflns_limit_l_min -20
_diffrn_reflns_number 28667
_diffrn_reflns_theta_full 75.43
_diffrn_reflns_theta_max 75.43
_diffrn_reflns_theta_min 3.99
_diffrn_source 'Enhance (Cu) X-ray Source'
_exptl_absorpt_coefficient_mu 0.557
_exptl_absorpt_correction_T_max 1.00000
_exptl_absorpt_correction_T_min 0.28860
_exptl_absorpt_correction_type multi-scan
_exptl_absorpt_process_details
;
CrysAlisPro, Agilent Technologies,
Version 1.171.36.28 (release 01-02-2013 CrysAlis171 .NET)
(compiled Feb  1 2013,16:14:44)
Empirical absorption correction using spherical harmonics,
 implemented in SCALE3 ABSPACK scaling algorithm.
;
_exptl_crystal_colour
;
;
_exptl_crystal_density_diffrn 1.278
_exptl_crystal_density_method 'not measured'
_exptl_crystal_description
;
;
_exptl_crystal_F_000 2208
_exptl_crystal_size_max 0.35
_exptl_crystal_size_mid 0.32
_exptl_crystal_size_min 0.28
_refine_diff_density_max 0.630
_refine_diff_density_min -0.381
_refine_diff_density_rms 0.082
_refine_ls_extinction_method none
_refine_ls_goodness_of_fit_ref 1.043
_refine_ls_hydrogen_treatment mixed
_refine_ls_matrix_type full
_refine_ls_number_parameters 741
_refine_ls_number_reflns 11204
_refine_ls_number_restraints 0
_refine_ls_restrained_S_all 1.043
_refine_ls_R_factor_all 0.0882
_refine_ls_R_factor_gt 0.0803
_refine_ls_shift/su_max 0.001
_refine_ls_shift/su_mean 0.000
_refine_ls_structure_factor_coef Fsqd
_refine_ls_weighting_details 'calc w=1/[\s^2^(Fo^2^)+(0.1493P)^2^+1.6656P] where P=(Fo^2^+2Fc^2^)/3'
_refine_ls_weighting_scheme calc
_refine_ls_wR_factor_gt 0.2116
_refine_ls_wR_factor_ref 0.2224
_reflns_number_gt 9606
_reflns_number_total 11204
_reflns_threshold_expression >2sigma(I)
_cod_data_source_file jo6b01395_si_001.cif
_cod_data_source_block exp_608
_cod_original_cell_volume 5441.07(16)
_cod_database_code 4037060
_chemical_oxdiff_formula 'C H N'
_reflns_odcompleteness_completeness 93.48
_reflns_odcompleteness_iscentric 1
_reflns_odcompleteness_theta 80.95
_olex2_refinement_description
;
1. Fixed Uiso
 At 1.2 times of:
  H13 of C13, H44 of C44, H16 of C16, H5 of C5, {H38A,H38B} of C38, H62 of
  C62, H37 of C37, H28 of C28, H71 of C71, H36 of C36, H65 of C65, H67 of C67,
  H33 of C33, H59 of C59, H10 of C10, H34 of C34, {H79A,H79B} of C79, H31 of
  C31, H30 of C30, H4 of C4, H57 of C57, H29 of C29, H70 of C70, H24 of C24,
  H76 of C76, H51 of C51, H73 of C73, H48 of C48, {H81A,H81B} of C81, H68 of
  C68, H75 of C75, H25 of C25, {H39A,H39B} of C39, H56 of C56, H74 of C74, H53
  of C53, H20 of C20, H54 of C54, {H80A,H80B} of C80, H49 of C49, {H40A,H40B}
  of C40, H21 of C21, H8 of C8, H19 of C19, H22 of C22, H50 of C50
 At 1.5 times of:
  {H82A,H82B,H82C} of C82, {H41A,H41B,H41C} of C41
2.a Secondary CH2 refined with riding coordinates:
 C38(H38A,H38B), C79(H79A,H79B), C81(H81A,H81B), C39(H39A,H39B), C80(H80A,
 H80B), C40(H40A,H40B)
2.b Aromatic/amide H refined with riding coordinates:
 C13(H13), C44(H44), C16(H16), C5(H5), C62(H62), C37(H37), C28(H28), C71(H71),
 C36(H36), C65(H65), C67(H67), C33(H33), C59(H59), C10(H10), C34(H34), C31(H31),
  C30(H30), C4(H4), C57(H57), C29(H29), C70(H70), C24(H24), C76(H76), C51(H51),
 C73(H73), C48(H48), C68(H68), C75(H75), C25(H25), C56(H56), C74(H74), C53(H53),
  C20(H20), C54(H54), C21(H21), C8(H8), C19(H19), C49(H49), C22(H22), C50(H50)
2.c Idealised Me refined as rotating group:
 C82(H82A,H82B,H82C), C41(H41A,H41B,H41C)
;

loop_
_space_group_symop_id
_space_group_symop_operation_xyz
1 'x, y, z'
2 '-x, y+1/2, -z+1/2'
3 '-x, -y, -z'
4 'x, -y-1/2, z-1/2'

loop_
_atom_site_label
_atom_site_type_symbol
_atom_site_fract_x
_atom_site_fract_y
_atom_site_fract_z
_atom_site_U_iso_or_equiv
_atom_site_adp_type
_atom_site_occupancy
_atom_site_symmetry_multiplicity
_atom_site_calc_flag
_atom_site_refinement_flags
N1 N 0.22885(5) 0.4318(2) 0.10350(7) 0.0270(3) Uani 1 1 d .
C13 C 0.30349(6) 0.3612(2) 0.08716(8) 0.0237(4) Uani 1 1 d .
H13 H 0.3035 0.4435 0.0576 0.028 Uiso 1 1 calc R
N42 N 0.26878(5) 0.5497(2) -0.12316(7) 0.0277(4) Uani 1 1 d .
C17 C 0.26631(6) 0.2186(3) 0.15989(8) 0.0254(4) Uani 1 1 d .
C26 C 0.37945(6) 0.2673(2) 0.07868(8) 0.0240(4) Uani 1 1 d .
C14 C 0.34010(6) 0.2546(2) 0.10438(8) 0.0233(4) Uani 1 1 d .
C6 C 0.15929(6) 0.1961(3) 0.21929(8) 0.0292(4) Uani 1 1 d .
C78 C 0.40203(6) 0.7061(3) -0.20351(7) 0.0242(4) Uani 1 1 d .
C43 C 0.22732(6) 0.6188(3) -0.13255(8) 0.0265(4) Uani 1 1 d .
C44 C 0.19357(6) 0.5806(3) -0.10344(8) 0.0278(4) Uani 1 1 d .
H44 H 0.1964 0.4931 -0.0753 0.033 Uiso 1 1 calc R
C35 C 0.40845(6) 0.1291(3) 0.08625(8) 0.0271(4) Uani 1 1 d .
C64 C 0.35565(6) 0.7138(2) -0.20121(8) 0.0246(4) Uani 1 1 d .
C58 C 0.15256(6) 0.8155(3) -0.15839(9) 0.0306(4) Uani 1 1 d .
C15 C 0.33703(6) 0.1204(3) 0.14649(8) 0.0251(4) Uani 1 1 d .
C27 C 0.39096(6) 0.4138(2) 0.04550(8) 0.0235(4) Uani 1 1 d .
C3 C 0.20234(6) 0.3705(3) 0.14154(8) 0.0254(4) Uani 1 1 d .
C12 C 0.26774(6) 0.3430(2) 0.11433(8) 0.0242(4) Uani 1 1 d .
C66 C 0.29292(6) 0.6308(3) -0.16043(8) 0.0251(4) Uani 1 1 d .
C16 C 0.30061(6) 0.1072(3) 0.17475(8) 0.0265(4) Uani 1 1 d .
H16 H 0.2997 0.0232 0.2035 0.032 Uiso 1 1 calc R
C69 C 0.42091(7) 0.8468(3) -0.22722(8) 0.0294(4) Uani 1 1 d .
C5 C 0.16048(6) 0.4196(3) 0.14463(8) 0.0277(4) Uani 1 1 d .
H5 H 0.1470 0.5067 0.1201 0.033 Uiso 1 1 calc R
C38 C 0.21824(6) 0.5791(3) 0.06454(8) 0.0277(4) Uani 1 1 d .
H38A H 0.1889 0.5662 0.0410 0.033 Uiso 1 1 calc R
H38B H 0.2381 0.5840 0.0363 0.033 Uiso 1 1 calc R
C46 C 0.11766(6) 0.6476(3) -0.08655(8) 0.0308(4) Uani 1 1 d .
C62 C 0.28503(6) 0.8609(3) -0.23220(8) 0.0284(4) Uani 1 1 d .
H62 H 0.2681 0.9428 -0.2555 0.034 Uiso 1 1 calc R
C37 C 0.37016(6) -0.0062(3) 0.15765(9) 0.0297(4) Uani 1 1 d .
H37 H 0.3689 -0.0898 0.1864 0.036 Uiso 1 1 calc R
C28 C 0.37270(6) 0.5773(3) 0.04799(9) 0.0280(4) Uani 1 1 d .
H28 H 0.3527 0.5957 0.0731 0.034 Uiso 1 1 calc R
C71 C 0.49374(6) 0.7411(3) -0.18841(9) 0.0343(5) Uani 1 1 d .
H71 H 0.5237 0.7595 -0.1790 0.041 Uiso 1 1 calc R
C36 C 0.40348(7) -0.0061(3) 0.12690(9) 0.0313(4) Uani 1 1 d .
H36 H 0.4234 -0.0949 0.1322 0.038 Uiso 1 1 calc R
C65 C 0.33638(6) 0.6089(2) -0.16315(8) 0.0244(4) Uani 1 1 d .
H65 H 0.3528 0.5256 -0.1400 0.029 Uiso 1 1 calc R
C32 C 0.42516(6) 0.3975(3) 0.01148(8) 0.0266(4) Uani 1 1 d .
C63 C 0.32973(6) 0.8448(3) -0.23462(8) 0.0262(4) Uani 1 1 d .
C67 C 0.35017(7) 0.9698(3) -0.26562(9) 0.0326(4) Uani 1 1 d .
H67 H 0.3330 1.0490 -0.2900 0.039 Uiso 1 1 calc R
C47 C 0.11100(6) 0.4947(3) -0.05336(9) 0.0324(4) Uani 1 1 d .
C33 C 0.45009(6) 0.2463(3) 0.01555(9) 0.0321(4) Uani 1 1 d .
H33 H 0.4713 0.2338 -0.0081 0.038 Uiso 1 1 calc R
C9 C 0.09351(6) 0.3794(3) 0.18932(9) 0.0316(4) Uani 1 1 d .
C7 C 0.13823(6) 0.3367(3) 0.18515(8) 0.0286(4) Uani 1 1 d .
C59 C 0.18714(6) 0.8469(3) -0.18879(9) 0.0298(4) Uani 1 1 d .
H59 H 0.1849 0.9338 -0.2171 0.036 Uiso 1 1 calc R
C10 C 0.09143(8) 0.1194(3) 0.24898(11) 0.0408(5) Uani 1 1 d .
H10 H 0.0756 0.0449 0.2683 0.049 Uiso 1 1 calc R
C34 C 0.44335(6) 0.1205(3) 0.05325(9) 0.0318(4) Uani 1 1 d .
H34 H 0.4617 0.0268 0.0579 0.038 Uiso 1 1 calc R
C61 C 0.26648(6) 0.7556(3) -0.19547(8) 0.0264(4) Uani 1 1 d .
C45 C 0.15434(6) 0.6765(3) -0.11688(8) 0.0286(4) Uani 1 1 d .
C79 C 0.28390(6) 0.4035(3) -0.08544(8) 0.0272(4) Uani 1 1 d .
H79A H 0.2695 0.4028 -0.0509 0.033 Uiso 1 1 calc R
H79B H 0.3150 0.4151 -0.0701 0.033 Uiso 1 1 calc R
C77 C 0.42991(6) 0.5638(3) -0.18181(7) 0.0252(4) Uani 1 1 d .
C55 C 0.08649(7) 0.7782(3) -0.08897(10) 0.0371(5) Uani 1 1 d .
C2 C 0.22427(6) 0.2373(3) 0.17768(8) 0.0262(4) Uani 1 1 d .
C31 C 0.43567(6) 0.5355(3) -0.02303(8) 0.0306(4) Uani 1 1 d .
H31 H 0.4572 0.5226 -0.0461 0.037 Uiso 1 1 calc R
C30 C 0.41485(7) 0.6871(3) -0.02317(10) 0.0346(4) Uani 1 1 d .
H30 H 0.4211 0.7749 -0.0477 0.041 Uiso 1 1 calc R
C4 C 0.20235(6) 0.1506(3) 0.21591(9) 0.0294(4) Uani 1 1 d .
H4 H 0.2160 0.0621 0.2395 0.035 Uiso 1 1 calc R
C60 C 0.22436(6) 0.7495(3) -0.17683(8) 0.0273(4) Uani 1 1 d .
C57 C 0.11653(7) 0.9296(3) -0.16551(10) 0.0374(5) Uani 1 1 d .
H57 H 0.1140 1.0147 -0.1945 0.045 Uiso 1 1 calc R
C29 C 0.38398(7) 0.7097(3) 0.01406(10) 0.0340(4) Uani 1 1 d .
H29 H 0.3710 0.8149 0.0159 0.041 Uiso 1 1 calc R
C70 C 0.46753(7) 0.8612(3) -0.21841(9) 0.0335(5) Uani 1 1 d .
H70 H 0.4798 0.9549 -0.2337 0.040 Uiso 1 1 calc R
C24 C 0.00222(7) 0.4099(4) 0.17902(11) 0.0466(6) Uani 1 1 d .
H24 H -0.0281 0.4121 0.1707 0.056 Uiso 1 1 calc R
C72 C 0.47636(6) 0.5864(3) -0.17081(8) 0.0301(4) Uani 1 1 d .
C76 C 0.41451(6) 0.3977(3) -0.17517(8) 0.0287(4) Uani 1 1 d .
H76 H 0.3848 0.3758 -0.1862 0.034 Uiso 1 1 calc R
C18 C 0.07243(6) 0.5362(3) 0.16789(9) 0.0341(5) Uani 1 1 d .
C52 C 0.08024(7) 0.4971(4) -0.01371(9) 0.0390(5) Uani 1 1 d .
C51 C 0.07453(8) 0.3511(4) 0.02035(10) 0.0463(6) Uani 1 1 d .
H51 H 0.0552 0.3547 0.0471 0.056 Uiso 1 1 calc R
C73 C 0.50399(6) 0.4530(3) -0.14584(9) 0.0363(5) Uani 1 1 d .
H73 H 0.5340 0.4708 -0.1358 0.044 Uiso 1 1 calc R
C48 C 0.13093(7) 0.3379(3) -0.06078(10) 0.0367(5) Uani 1 1 d .
H48 H 0.1490 0.3291 -0.0890 0.044 Uiso 1 1 calc R
C81 C 0.30275(9) 0.0936(3) -0.08385(11) 0.0419(5) Uani 1 1 d .
H81A H 0.3023 0.1042 -0.0410 0.050 Uiso 1 1 calc R
H81B H 0.2898 -0.0144 -0.0976 0.050 Uiso 1 1 calc R
C68 C 0.39415(7) 0.9746(3) -0.25996(9) 0.0335(4) Uani 1 1 d .
H68 H 0.4070 1.0625 -0.2777 0.040 Uiso 1 1 calc R
C75 C 0.44231(7) 0.2684(3) -0.15283(9) 0.0345(5) Uani 1 1 d .
H75 H 0.4313 0.1607 -0.1487 0.041 Uiso 1 1 calc R
C25 C 0.02321(7) 0.2769(4) 0.20909(11) 0.0454(6) Uani 1 1 d .
H25 H 0.0073 0.1960 0.2257 0.054 Uiso 1 1 calc R
C39 C 0.22096(8) 0.7456(3) 0.09977(10) 0.0378(5) Uani 1 1 d .
H39A H 0.2042 0.7356 0.1318 0.045 Uiso 1 1 calc R
H39B H 0.2511 0.7671 0.1186 0.045 Uiso 1 1 calc R
C11 C 0.06958(7) 0.2583(3) 0.21587(10) 0.0366(5) Uani 1 1 d .
C56 C 0.08599(7) 0.9153(3) -0.13054(11) 0.0404(5) Uani 1 1 d .
H56 H 0.0641 0.9966 -0.1336 0.049 Uiso 1 1 calc R
C74 C 0.48738(7) 0.2983(3) -0.13620(10) 0.0388(5) Uani 1 1 d .
H74 H 0.5059 0.2124 -0.1186 0.047 Uiso 1 1 calc R
C23 C 0.02588(7) 0.5474(4) 0.15973(10) 0.0421(6) Uani 1 1 d .
C53 C 0.05399(7) 0.6420(4) -0.01148(10) 0.0449(6) Uani 1 1 d .
H53 H 0.0356 0.6470 0.0165 0.054 Uiso 1 1 calc R
C20 C 0.07332(8) 0.8328(4) 0.13835(10) 0.0441(6) Uani 1 1 d .
H20 H 0.0891 0.9296 0.1330 0.053 Uiso 1 1 calc R
C54 C 0.05546(7) 0.7728(4) -0.04946(11) 0.0436(6) Uani 1 1 d .
H54 H 0.0359 0.8618 -0.0501 0.052 Uiso 1 1 calc R
C21 C 0.02748(9) 0.8361(4) 0.12534(12) 0.0519(7) Uani 1 1 d .
H21 H 0.0128 0.9330 0.1092 0.062 Uiso 1 1 calc R
C8 C 0.13475(7) 0.0934(3) 0.25292(10) 0.0366(5) Uani 1 1 d .
H8 H 0.1487 0.0078 0.2778 0.044 Uiso 1 1 calc R
C19 C 0.09487(7) 0.6864(3) 0.15901(9) 0.0358(5) Uani 1 1 d .
H19 H 0.1252 0.6862 0.1674 0.043 Uiso 1 1 calc R
C80 C 0.27551(8) 0.2353(3) -0.11843(10) 0.0383(5) Uani 1 1 d .
H80A H 0.2825 0.2456 -0.1585 0.046 Uiso 1 1 calc R
H80B H 0.2448 0.2071 -0.1233 0.046 Uiso 1 1 calc R
C49 C 0.12433(8) 0.1974(4) -0.02737(11) 0.0451(5) Uani 1 1 d .
H49 H 0.1383 0.0965 -0.0329 0.054 Uiso 1 1 calc R
C40 C 0.20362(9) 0.8947(3) 0.05895(12) 0.0457(6) Uani 1 1 d .
H40A H 0.1751 0.8658 0.0356 0.055 Uiso 1 1 calc R
H40B H 0.2001 0.9913 0.0842 0.055 Uiso 1 1 calc R
C22 C 0.00451(8) 0.6970(4) 0.13646(12) 0.0504(7) Uani 1 1 d .
H22 H -0.0258 0.7008 0.1285 0.061 Uiso 1 1 calc R
C50 C 0.09671(9) 0.2055(4) 0.01493(11) 0.0500(6) Uani 1 1 d .
H50 H 0.0936 0.1124 0.0390 0.060 Uiso 1 1 calc R
C82 C 0.34962(9) 0.0966(3) -0.09258(12) 0.0483(6) Uani 1 1 d .
H82A H 0.3503 0.0856 -0.1350 0.072 Uiso 1 1 calc R
H82B H 0.3654 0.0045 -0.0706 0.072 Uiso 1 1 calc R
H82C H 0.3629 0.2017 -0.0777 0.072 Uiso 1 1 calc R
C41 C 0.23321(11) 0.9441(4) 0.01567(14) 0.0574(7) Uani 1 1 d .
H41A H 0.2330 0.8563 -0.0139 0.086 Uiso 1 1 calc R
H41B H 0.2624 0.9598 0.0380 0.086 Uiso 1 1 calc R
H41C H 0.2229 1.0475 -0.0045 0.086 Uiso 1 1 calc R

loop_
_atom_site_aniso_label
_atom_site_aniso_U_11
_atom_site_aniso_U_22
_atom_site_aniso_U_33
_atom_site_aniso_U_23
_atom_site_aniso_U_13
_atom_site_aniso_U_12
N1 0.0171(7) 0.0382(9) 0.0246(7) 0.0066(7) 0.0012(6) 0.0020(6)
C13 0.0202(8) 0.0318(9) 0.0174(7) 0.0025(7) -0.0008(6) -0.0017(7)
N42 0.0182(7) 0.0377(9) 0.0261(7) 0.0071(7) 0.0017(6) 0.0055(6)
C17 0.0232(9) 0.0327(9) 0.0186(8) 0.0010(7) -0.0004(6) -0.0057(7)
C26 0.0182(8) 0.0334(9) 0.0180(8) -0.0022(7) -0.0027(6) -0.0003(7)
C14 0.0208(8) 0.0315(9) 0.0157(7) -0.0009(7) -0.0014(6) -0.0013(7)
C6 0.0242(9) 0.0407(11) 0.0216(8) -0.0021(8) 0.0017(7) -0.0063(8)
C78 0.0226(9) 0.0332(9) 0.0157(7) -0.0034(7) 0.0007(6) -0.0026(7)
C43 0.0206(8) 0.0349(10) 0.0215(8) 0.0006(7) -0.0023(7) 0.0064(7)
C44 0.0212(8) 0.0405(11) 0.0194(8) 0.0001(7) -0.0015(6) 0.0031(8)
C35 0.0222(9) 0.0348(10) 0.0224(8) 0.0012(7) -0.0003(7) 0.0028(7)
C64 0.0228(9) 0.0314(9) 0.0176(7) -0.0031(7) -0.0008(6) 0.0003(7)
C58 0.0227(9) 0.0431(11) 0.0228(8) -0.0013(8) -0.0035(7) 0.0082(8)
C15 0.0210(8) 0.0328(9) 0.0191(8) 0.0020(7) -0.0022(6) 0.0005(7)
C27 0.0185(8) 0.0322(9) 0.0175(7) -0.0015(7) -0.0026(6) -0.0011(7)
C3 0.0186(8) 0.0355(10) 0.0204(8) -0.0004(7) -0.0006(6) -0.0037(7)
C12 0.0188(8) 0.0321(9) 0.0186(8) 0.0020(7) -0.0040(6) -0.0005(7)
C66 0.0213(8) 0.0326(9) 0.0198(8) 0.0012(7) 0.0002(6) 0.0023(7)
C16 0.0241(9) 0.0329(9) 0.0200(8) 0.0044(7) -0.0017(7) -0.0004(7)
C69 0.0308(10) 0.0390(11) 0.0181(8) -0.0034(7) 0.0039(7) -0.0054(8)
C5 0.0183(8) 0.0397(11) 0.0232(8) 0.0004(7) -0.0011(7) -0.0003(7)
C38 0.0226(8) 0.0378(10) 0.0208(8) 0.0064(7) -0.0008(6) 0.0047(7)
C46 0.0200(8) 0.0476(12) 0.0220(8) -0.0061(8) -0.0029(7) 0.0024(8)
C62 0.0277(9) 0.0335(10) 0.0215(8) 0.0023(7) -0.0014(7) 0.0058(8)
C37 0.0268(9) 0.0353(10) 0.0252(9) 0.0078(7) 0.0000(7) 0.0039(8)
C28 0.0211(8) 0.0353(10) 0.0272(9) -0.0028(7) 0.0034(7) -0.0035(7)
C71 0.0212(9) 0.0567(13) 0.0253(9) -0.0076(9) 0.0052(7) -0.0077(9)
C36 0.0267(9) 0.0367(10) 0.0286(9) 0.0056(8) 0.0004(7) 0.0112(8)
C65 0.0208(8) 0.0297(9) 0.0205(8) 0.0011(7) -0.0014(6) 0.0032(7)
C32 0.0213(8) 0.0379(10) 0.0189(8) -0.0022(7) -0.0006(6) -0.0020(7)
C63 0.0270(9) 0.0329(10) 0.0170(7) -0.0009(7) 0.0001(7) 0.0016(8)
C67 0.0362(11) 0.0368(11) 0.0234(8) 0.0067(8) 0.0022(8) 0.0026(9)
C47 0.0197(8) 0.0522(13) 0.0224(8) -0.0021(8) -0.0032(7) -0.0029(8)
C33 0.0227(9) 0.0469(12) 0.0269(9) -0.0017(8) 0.0054(7) 0.0040(8)
C9 0.0209(9) 0.0508(12) 0.0223(8) -0.0096(8) 0.0022(7) -0.0051(8)
C7 0.0204(9) 0.0418(11) 0.0223(8) -0.0064(8) 0.0006(7) -0.0052(8)
C59 0.0271(9) 0.0367(10) 0.0229(8) 0.0031(7) -0.0022(7) 0.0081(8)
C10 0.0344(11) 0.0541(14) 0.0374(11) -0.0039(10) 0.0156(9) -0.0142(10)
C34 0.0237(9) 0.0419(11) 0.0287(9) 0.0025(8) 0.0023(7) 0.0110(8)
C61 0.0217(8) 0.0340(10) 0.0209(8) -0.0003(7) -0.0025(7) 0.0053(7)
C45 0.0230(9) 0.0404(11) 0.0197(8) -0.0034(7) -0.0026(7) 0.0034(8)
C79 0.0201(8) 0.0367(10) 0.0228(8) 0.0056(7) -0.0013(6) 0.0042(7)
C77 0.0225(9) 0.0379(10) 0.0144(7) -0.0030(7) 0.0017(6) 0.0017(7)
C55 0.0216(9) 0.0563(14) 0.0309(10) -0.0063(9) -0.0009(8) 0.0076(9)
C2 0.0196(8) 0.0349(10) 0.0220(8) -0.0004(7) -0.0016(7) -0.0012(7)
C31 0.0248(9) 0.0443(11) 0.0227(8) -0.0010(8) 0.0047(7) -0.0022(8)
C30 0.0334(10) 0.0390(11) 0.0312(10) 0.0044(8) 0.0061(8) -0.0051(9)
C4 0.0247(9) 0.0384(10) 0.0233(8) 0.0024(8) 0.0002(7) -0.0041(8)
C60 0.0255(9) 0.0353(10) 0.0191(8) 0.0003(7) -0.0004(7) 0.0014(8)
C57 0.0296(10) 0.0475(12) 0.0322(10) 0.0038(9) -0.0011(8) 0.0144(9)
C29 0.0324(10) 0.0340(10) 0.0355(10) 0.0000(8) 0.0064(8) -0.0005(8)
C70 0.0308(10) 0.0455(12) 0.0251(9) -0.0044(8) 0.0078(8) -0.0118(9)
C24 0.0195(9) 0.0763(18) 0.0452(12) -0.0219(12) 0.0094(9) -0.0013(10)
C72 0.0236(9) 0.0491(12) 0.0174(8) -0.0037(8) 0.0036(7) 0.0012(8)
C76 0.0225(9) 0.0389(11) 0.0239(8) -0.0010(7) 0.0024(7) 0.0038(8)
C18 0.0229(9) 0.0562(13) 0.0220(8) -0.0101(9) 0.0015(7) 0.0030(9)
C52 0.0235(9) 0.0671(15) 0.0239(9) -0.0046(9) -0.0013(7) -0.0044(10)
C51 0.0324(11) 0.0786(18) 0.0266(10) 0.0020(11) 0.0020(8) -0.0100(12)
C73 0.0190(8) 0.0645(15) 0.0250(9) -0.0014(9) 0.0029(7) 0.0075(9)
C48 0.0267(10) 0.0519(13) 0.0296(10) 0.0003(9) 0.0007(8) -0.0025(9)
C81 0.0519(14) 0.0318(11) 0.0409(12) 0.0026(9) 0.0064(10) -0.0008(10)
C68 0.0374(11) 0.0384(11) 0.0250(9) 0.0035(8) 0.0065(8) -0.0069(9)
C75 0.0332(10) 0.0402(11) 0.0308(10) 0.0012(8) 0.0076(8) 0.0113(9)
C25 0.0284(11) 0.0670(16) 0.0443(12) -0.0185(12) 0.0162(9) -0.0139(11)
C39 0.0382(11) 0.0431(12) 0.0299(10) 0.0024(9) 0.0011(9) -0.0029(9)
C11 0.0255(10) 0.0559(14) 0.0301(10) -0.0118(9) 0.0098(8) -0.0094(9)
C56 0.0255(10) 0.0528(14) 0.0412(11) -0.0025(10) 0.0020(9) 0.0179(9)
C74 0.0315(10) 0.0552(14) 0.0302(10) 0.0050(9) 0.0072(8) 0.0189(10)
C23 0.0246(10) 0.0695(16) 0.0321(10) -0.0174(11) 0.0053(8) 0.0044(10)
C53 0.0264(10) 0.0784(18) 0.0296(10) -0.0067(11) 0.0051(8) 0.0009(11)
C20 0.0426(12) 0.0563(14) 0.0332(11) -0.0030(10) 0.0069(9) 0.0138(11)
C54 0.0258(10) 0.0663(16) 0.0380(11) -0.0091(11) 0.0042(9) 0.0129(10)
C21 0.0447(14) 0.0699(18) 0.0403(12) -0.0024(12) 0.0059(10) 0.0272(13)
C8 0.0336(11) 0.0471(12) 0.0298(10) 0.0001(9) 0.0078(8) -0.0101(9)
C19 0.0257(9) 0.0524(13) 0.0278(9) -0.0039(9) 0.0019(7) 0.0078(9)
C80 0.0353(11) 0.0409(12) 0.0342(11) -0.0002(9) -0.0049(9) -0.0026(9)
C49 0.0396(12) 0.0537(14) 0.0389(12) 0.0050(10) 0.0000(10) -0.0061(11)
C40 0.0452(13) 0.0394(12) 0.0501(14) 0.0049(10) 0.0034(11) 0.0005(10)
C22 0.0264(11) 0.0808(19) 0.0426(12) -0.0138(13) 0.0030(9) 0.0176(12)
C50 0.0435(13) 0.0692(17) 0.0342(11) 0.0109(11) -0.0003(10) -0.0123(13)
C82 0.0536(15) 0.0432(13) 0.0462(13) 0.0012(10) 0.0052(11) 0.0139(11)
C41 0.0679(19) 0.0513(15) 0.0515(15) 0.0123(12) 0.0078(13) -0.0103(14)

loop_
_atom_type_symbol
_atom_type_description
_atom_type_scat_dispersion_real
_atom_type_scat_dispersion_imag
_atom_type_scat_source
C C 0.0181 0.0091 'International Tables Vol C Tables 4.2.6.8 and 6.1.1.4'
H H 0.0000 0.0000 'International Tables Vol C Tables 4.2.6.8 and 6.1.1.4'
N N 0.0311 0.0180 'International Tables Vol C Tables 4.2.6.8 and 6.1.1.4'

loop_
_geom_angle_atom_site_label_1
_geom_angle_atom_site_label_2
_geom_angle_atom_site_label_3
_geom_angle
C3 N1 C38 123.79(16)
C12 N1 C3 108.79(15)
C12 N1 C38 127.04(16)
C12 C13 C14 119.84(16)
C43 N42 C66 109.07(16)
C43 N42 C79 126.22(16)
C66 N42 C79 124.40(15)
C12 C17 C2 106.38(16)
C16 C17 C12 119.00(17)
C16 C17 C2 134.49(18)
C14 C26 C27 124.45(17)
C35 C26 C14 118.02(17)
C35 C26 C27 117.53(16)
C13 C14 C26 123.32(16)
C13 C14 C15 117.91(16)
C15 C14 C26 118.64(16)
C4 C6 C7 120.85(18)
C4 C6 C8 119.9(2)
C8 C6 C7 119.07(19)
C69 C78 C64 117.99(18)
C69 C78 C77 118.18(17)
C77 C78 C64 123.82(17)
N42 C43 C60 109.01(17)
C44 C43 N42 128.34(18)
C44 C43 C60 122.57(17)
C43 C44 C45 119.27(18)
C26 C35 C36 120.65(17)
C26 C35 C34 120.63(18)
C34 C35 C36 118.72(18)
C65 C64 C78 122.68(17)
C65 C64 C63 118.65(17)
C63 C64 C78 118.37(17)
C59 C58 C45 120.90(18)
C59 C58 C57 119.8(2)
C57 C58 C45 119.20(19)
C16 C15 C14 120.85(17)
C16 C15 C37 119.33(17)
C37 C15 C14 119.74(17)
C28 C27 C26 124.29(16)
C28 C27 C32 116.70(17)
C32 C27 C26 118.84(17)
N1 C3 C2 109.39(16)
C5 C3 N1 128.11(18)
C5 C3 C2 122.46(17)
N1 C12 C17 109.20(16)
C13 C12 N1 128.84(17)
C13 C12 C17 121.95(17)
N42 C66 C61 109.26(16)
C65 C66 N42 128.46(17)
C65 C66 C61 122.16(17)
C17 C16 C15 120.07(17)
C78 C69 C70 119.79(19)
C78 C69 C68 120.60(18)
C68 C69 C70 119.61(19)
C3 C5 C7 119.48(19)
N1 C38 C39 113.22(16)
C47 C46 C45 124.86(19)
C55 C46 C47 117.47(19)
C55 C46 C45 117.7(2)
C61 C62 C63 120.09(18)
C36 C37 C15 120.79(18)
C29 C28 C27 121.50(17)
C70 C71 C72 121.17(18)
C37 C36 C35 120.86(18)
C66 C65 C64 119.49(17)
C33 C32 C27 119.79(18)
C31 C32 C27 119.89(18)
C31 C32 C33 120.21(17)
C62 C63 C64 120.46(17)
C62 C63 C67 119.57(18)
C67 C63 C64 119.67(18)
C68 C67 C63 120.89(19)
C52 C47 C46 119.1(2)
C48 C47 C46 124.01(18)
C48 C47 C52 116.7(2)
C34 C33 C32 120.76(18)
C18 C9 C7 123.96(19)
C11 C9 C7 117.4(2)
C11 C9 C18 118.60(19)
C6 C7 C9 119.38(18)
C5 C7 C6 118.24(17)
C5 C7 C9 122.14(19)
C60 C59 C58 120.30(19)
C8 C10 C11 121.6(2)
C33 C34 C35 121.07(19)
C66 C61 C60 106.11(16)
C62 C61 C66 119.03(17)
C62 C61 C60 134.47(18)
C44 C45 C58 118.02(18)
C44 C45 C46 122.59(19)
C58 C45 C46 119.19(18)
N42 C79 C80 113.89(16)
C72 C77 C78 118.92(18)
C76 C77 C78 124.16(17)
C76 C77 C72 116.71(18)
C46 C55 C56 120.05(19)
C46 C55 C54 119.8(2)
C56 C55 C54 120.2(2)
C3 C2 C17 106.24(16)
C4 C2 C17 134.76(19)
C4 C2 C3 118.80(17)
C30 C31 C32 121.29(18)
C31 C30 C29 119.47(19)
C2 C4 C6 120.00(19)
C43 C60 C61 106.53(16)
C59 C60 C43 118.72(18)
C59 C60 C61 134.46(19)
C56 C57 C58 120.8(2)
C28 C29 C30 120.7(2)
C71 C70 C69 121.02(19)
C25 C24 C23 121.1(2)
C71 C72 C77 119.02(19)
C73 C72 C71 121.12(19)
C73 C72 C77 119.8(2)
C75 C76 C77 121.75(19)
C23 C18 C9 118.8(2)
C19 C18 C9 124.31(18)
C19 C18 C23 116.6(2)
C51 C52 C47 119.7(2)
C51 C52 C53 120.5(2)
C53 C52 C47 119.7(2)
C50 C51 C52 121.5(2)
C74 C73 C72 120.87(19)
C49 C48 C47 121.9(2)
C82 C81 C80 112.4(2)
C67 C68 C69 120.82(19)
C76 C75 C74 120.1(2)
C24 C25 C11 121.1(2)
C40 C39 C38 112.11(18)
C9 C11 C10 120.21(19)
C9 C11 C25 119.4(2)
C10 C11 C25 120.4(2)
C57 C56 C55 121.5(2)
C73 C74 C75 120.1(2)
C24 C23 C18 119.1(2)
C22 C23 C24 121.1(2)
C22 C23 C18 119.7(2)
C54 C53 C52 120.6(2)
C19 C20 C21 119.9(3)
C53 C54 C55 121.6(2)
C22 C21 C20 119.9(3)
C10 C8 C6 120.6(2)
C20 C19 C18 122.2(2)
C79 C80 C81 111.60(17)
C48 C49 C50 120.5(3)
C41 C40 C39 113.2(2)
C21 C22 C23 121.2(2)
C51 C50 C49 119.3(3)

loop_
_geom_bond_atom_site_label_1
_geom_bond_atom_site_label_2
_geom_bond_distance
N1 C3 1.387(2)
N1 C12 1.383(2)
N1 C38 1.456(2)
C13 C14 1.413(3)
C13 C12 1.379(2)
N42 C43 1.383(2)
N42 C66 1.386(2)
N42 C79 1.457(2)
C17 C12 1.427(2)
C17 C16 1.377(3)
C17 C2 1.451(2)
C26 C14 1.458(2)
C26 C35 1.408(3)
C26 C27 1.460(3)
C14 C15 1.437(3)
C6 C7 1.436(3)
C6 C4 1.408(3)
C6 C8 1.428(3)
C78 C64 1.460(2)
C78 C69 1.411(3)
C78 C77 1.448(3)
C43 C44 1.376(3)
C43 C60 1.425(3)
C44 C45 1.423(3)
C35 C36 1.434(3)
C35 C34 1.433(3)
C64 C65 1.407(3)
C64 C63 1.434(3)
C58 C59 1.406(3)
C58 C45 1.436(3)
C58 C57 1.427(3)
C15 C16 1.409(3)
C15 C37 1.426(3)
C27 C28 1.419(3)
C27 C32 1.433(2)
C3 C5 1.378(3)
C3 C2 1.423(3)
C66 C65 1.381(2)
C66 C61 1.423(3)
C69 C70 1.435(3)
C69 C68 1.422(3)
C5 C7 1.408(3)
C38 C39 1.530(3)
C46 C47 1.456(3)
C46 C45 1.458(3)
C46 C55 1.413(3)
C62 C63 1.413(3)
C62 C61 1.376(3)
C37 C36 1.355(3)
C28 C29 1.380(3)
C71 C70 1.346(3)
C71 C72 1.425(3)
C32 C33 1.420(3)
C32 C31 1.413(3)
C63 C67 1.428(3)
C67 C68 1.355(3)
C47 C52 1.430(3)
C47 C48 1.412(3)
C33 C34 1.349(3)
C9 C7 1.457(3)
C9 C18 1.443(3)
C9 C11 1.415(3)
C59 C60 1.377(3)
C10 C11 1.425(4)
C10 C8 1.354(3)
C61 C60 1.455(3)
C79 C80 1.521(3)
C77 C72 1.434(3)
C77 C76 1.417(3)
C55 C56 1.429(4)
C55 C54 1.435(3)
C2 C4 1.379(3)
C31 C30 1.364(3)
C30 C29 1.404(3)
C57 C56 1.352(3)
C24 C25 1.350(4)
C24 C23 1.428(4)
C72 C73 1.409(3)
C76 C75 1.373(3)
C18 C23 1.432(3)
C18 C19 1.413(4)
C52 C51 1.415(4)
C52 C53 1.415(4)
C51 C50 1.361(4)
C73 C74 1.363(4)
C48 C49 1.378(3)
C81 C80 1.526(3)
C81 C82 1.514(4)
C75 C74 1.405(3)
C25 C11 1.434(3)
C39 C40 1.527(3)
C23 C22 1.408(4)
C53 C54 1.347(4)
C20 C21 1.405(4)
C20 C19 1.374(4)
C21 C22 1.363(5)
C49 C50 1.402(4)
C40 C41 1.515(4)
